data_4519303
loop_
_publ_author_name
'Su, Yong-Liang'
'Liu, Geng-Xin'
'De Angelis, Luca'
'He, Ru'
'Al-Sayyed, Ammar'
'Schanze, Kirk S.'
'Hu, Wen-Hao'
'Qiu, Huang'
'Doyle, Michael P.'

_publ_section_title
;
 Radical Cascade Multicomponent Minisci Reactions with Diazo Compounds
;
_journal_issue 2
_journal_name_full 'ACS Catalysis'
_journal_page_first 1357
_journal_page_last 1363
_journal_paper_doi 10.1021/acscatal.1c05611
_journal_volume 12
_journal_year 2022
_chemical_formula_moiety 'C25 H36 N O3'
_chemical_formula_sum 'C25 H36 N O3'
_chemical_formula_weight 398.55
_space_group_crystal_system monoclinic
_space_group_IT_number 15
_space_group_name_Hall '-C 2yc'
_space_group_name_H-M_alt 'C 1 2/c 1'
_atom_sites_solution_hydrogens geom
_atom_sites_solution_primary dual
_audit_creation_date 2021-05-17
_audit_creation_method
;
Olex2 1.3
(compiled 2020.11.12 svn.r5f609507 for OlexSys, GUI svn.r6272)
;
_cell_angle_alpha 90
_cell_angle_beta 93.703(4)
_cell_angle_gamma 90
_cell_formula_units_Z 8
_cell_length_a 24.2586(15)
_cell_length_b 10.3745(7)
_cell_length_c 18.8315(8)
_cell_measurement_reflns_used 5629
_cell_measurement_temperature 100.00(10)
_cell_measurement_theta_max 67.7080
_cell_measurement_theta_min 3.6230
_cell_volume 4729.4(5)
_computing_cell_refinement 'CrysAlisPro 1.171.40.63a (Rigaku OD, 2019)'
_computing_data_collection 'CrysAlisPro 1.171.40.63a (Rigaku OD, 2019)'
_computing_data_reduction 'CrysAlisPro 1.171.40.63a (Rigaku OD, 2019)'
_computing_molecular_graphics 'Olex2 1.3 (Dolomanov et al., 2009)'
_computing_publication_material 'Olex2 1.3 (Dolomanov et al., 2009)'
_computing_structure_refinement 'SHELXL 2018/3 (Sheldrick, 2015)'
_computing_structure_solution 'SHELXT 2018/2 (Sheldrick, 2018)'
_diffrn_ambient_environment N~2~
_diffrn_ambient_temperature 100.00(10)
_diffrn_detector 'Hybrid Pixel Array Detector'
_diffrn_detector_area_resol_mean 10.0000
_diffrn_detector_type HyPix
_diffrn_measured_fraction_theta_full 0.995
_diffrn_measured_fraction_theta_max 0.995
_diffrn_measurement_details
;
List of Runs (angles in degrees, time in seconds):

  # Type    Start    End  Width  t~exp~   \w     \q     \k     \f   Frames
--------------------------------------------------------------------------
  1  \w    -28.00  29.00   0.50    0.88    --   46.62 -13.00 100.00  114
  2  \w     32.00 121.00   0.50    0.88    --   46.62  37.00 120.00  178
  3  \w     34.00  71.00   0.50    3.51    --  106.69 -61.00   0.00   74
  4  \w     34.00 105.00   0.50    3.51    --  106.69 -94.00 -60.00  142
  5  \w     28.00 123.00   0.50    0.88    --   46.62  13.00 -87.00  190
  6  \w     88.00 178.00   0.50    3.51    --  106.69  13.00 -87.00  180
  7  \w     92.00 178.00   0.50    3.51    --  106.69  45.00-180.00  172
  8  \w     34.00  71.00   0.50    3.51    --  106.69 -61.00 -90.00   74
  9  \w     34.00  71.00   0.50    3.51    --  106.69 -61.00-120.00   74
 10  \w     34.00  71.00   0.50    3.51    --  106.69 -61.00-180.00   74
 11  \w     34.00 101.00   0.50    3.51    --  106.69 -77.00-120.00  134
 12  \w     34.00 105.00   0.50    3.51    --  106.69 -94.00   0.00  142
 13  \w     34.00 111.00   0.50    3.51    --  106.69-125.00   0.00  154
 14  \w     34.00 105.00   0.50    3.51    --  106.69 -94.00-180.00  142
 15  \w     34.00  95.00   0.50    0.88    --   46.62-125.00-180.00  122
 16  \w     32.00 121.00   0.50    0.88    --   46.62  37.00-180.00  178
 17  \w     32.00 121.00   0.50    0.88    --   46.62  37.00 -60.00  178
 18  \w     32.00 121.00   0.50    0.88    --   46.62  37.00  30.00  178
 19  \w    -29.00  30.00   0.50    0.88    --  -46.62  13.00 -87.00  118
 20  \w    -30.00  14.00   0.50    0.88    --  -46.62  19.00-150.00   88
 21  \w    -51.00 -16.00   0.50    3.51    --  -88.50  45.00-150.00   70
 22  \w    -51.00 -16.00   0.50    3.51    --  -88.50  45.00 -30.00   70
 23  \w   -123.00 -28.00   0.50    0.88    --  -46.62 -13.00 100.00  190
 24  \w    -27.00  43.00   0.50    0.88    --   46.62 -37.00 -30.00  140
 25  \w   -119.00 -83.00   0.50    0.88    --  -46.62 -57.00 -60.00   72
 26  \w   -119.00 -83.00   0.50    0.88    --  -46.62 -57.00-150.00   72
 27  \w   -160.00 -88.00   0.50    3.51    --  -88.50-125.00-150.00  144
 28  \w   -164.00 -70.00   0.50    3.51    --  -88.50 -13.00 100.00  188
;
_diffrn_measurement_device 'four-circle diffractometer'
_diffrn_measurement_device_type 'XtaLAB Synergy, Dualflex, HyPix'
_diffrn_measurement_method '\w scans'
_diffrn_orient_matrix_type 'CrysAlisPro convention (1999,Acta A55,543-557)'
_diffrn_orient_matrix_UB_11 0.0325581000
_diffrn_orient_matrix_UB_12 -0.0263459000
_diffrn_orient_matrix_UB_13 -0.0660485000
_diffrn_orient_matrix_UB_21 0.0542354000
_diffrn_orient_matrix_UB_22 -0.0025386000
_diffrn_orient_matrix_UB_23 0.0472973000
_diffrn_orient_matrix_UB_31 -0.0068190000
_diffrn_orient_matrix_UB_32 -0.1461080000
_diffrn_orient_matrix_UB_33 0.0111910000
_diffrn_radiation_monochromator mirror
_diffrn_radiation_probe x-ray
_diffrn_radiation_type 'Cu K\a'
_diffrn_radiation_wavelength 1.54184
_diffrn_reflns_av_R_equivalents 0.0418
_diffrn_reflns_av_unetI/netI 0.0248
_diffrn_reflns_Laue_measured_fraction_full 0.995
_diffrn_reflns_Laue_measured_fraction_max 0.995
_diffrn_reflns_limit_h_max 28
_diffrn_reflns_limit_h_min -28
_diffrn_reflns_limit_k_max 8
_diffrn_reflns_limit_k_min -12
_diffrn_reflns_limit_l_max 21
_diffrn_reflns_limit_l_min -22
_diffrn_reflns_number 25659
_diffrn_reflns_point_group_measured_fraction_full 0.995
_diffrn_reflns_point_group_measured_fraction_max 0.995
_diffrn_reflns_theta_full 67.498
_diffrn_reflns_theta_max 67.498
_diffrn_reflns_theta_min 3.652
_diffrn_source 'micro-focus sealed X-ray tube'
_diffrn_source_type 'PhotonJet (Cu) X-ray Source'
_exptl_absorpt_coefficient_mu 0.568
_exptl_absorpt_correction_T_max 1.000
_exptl_absorpt_correction_T_min 0.770
_exptl_absorpt_correction_type gaussian
_exptl_absorpt_process_details
;
CrysAlisPro 1.171.40.63a (Rigaku Oxford Diffraction, 2019)
Numerical absorption correction based on gaussian integration over
			a multifaceted crystal model
Empirical absorption correction using spherical harmonics,
 implemented in SCALE3 ABSPACK scaling algorithm.
;
_exptl_crystal_colour 'clear colourless'
_exptl_crystal_colour_lustre clear
_exptl_crystal_colour_primary colourless
_exptl_crystal_density_diffrn 1.119
_exptl_crystal_description needle
_exptl_crystal_F_000 1736
_exptl_crystal_size_max 0.172
_exptl_crystal_size_mid 0.079
_exptl_crystal_size_min 0.064
_refine_diff_density_max 0.408
_refine_diff_density_min -0.282
_refine_diff_density_rms 0.043
_refine_ls_extinction_method none
_refine_ls_goodness_of_fit_ref 1.072
_refine_ls_hydrogen_treatment constr
_refine_ls_matrix_type full
_refine_ls_number_parameters 284
_refine_ls_number_reflns 4250
_refine_ls_number_restraints 0
_refine_ls_restrained_S_all 1.072
_refine_ls_R_factor_all 0.1135
_refine_ls_R_factor_gt 0.0947
_refine_ls_shift/su_max 0.005
_refine_ls_shift/su_mean 0.001
_refine_ls_structure_factor_coef Fsqd
_refine_ls_weighting_details 'w=1/[\s^2^(Fo^2^)+(0.0050P)^2^+12.0000P] where P=(Fo^2^+2Fc^2^)/3'
_refine_ls_weighting_scheme calc
_refine_ls_wR_factor_gt 0.1595
_refine_ls_wR_factor_ref 0.1672
_reflns_Friedel_coverage 0.000
_reflns_number_gt 3217
_reflns_number_total 4250
_reflns_threshold_expression 'I > 2\s(I)'
_cod_data_source_file cs1c05611_si_003.cif
_cod_data_source_block hpd336b
_cod_database_code 4519303
_shelx_shelxl_version_number 2018/3
_chemical_oxdiff_formula 'C H N O'
_chemical_oxdiff_usercomment 7-16-8-2
_shelx_space_group_comment
;
The symmetry employed for this shelxl refinement is uniquely defined
by the following loop, which should always be used as a source of
symmetry information in preference to the above space-group names.
They are only intended as comments.
;
_reflns_odcompleteness_completeness 99.58
_reflns_odcompleteness_iscentric 1
_reflns_odcompleteness_theta 66.97
_olex2_refinement_description
;
1. Fixed Uiso
 At 1.2 times of:
  All C(H) groups, All C(H,H) groups
 At 1.5 times of:
  All C(H,H,H) groups, All O(H) groups
2. Others
 Fixed Sof: C23A(0.65) H23A(0.65) H23B(0.65) C24A(0.65) H24A(0.65) H24B(0.65)
 H24C(0.65) C24B(0.35) H24D(0.35) H24E(0.35) H24F(0.35) C23B(0.35) H23C(0.35)
 H23D(0.35)
3.a Ternary CH refined with riding coordinates:
 C10(H10)
3.b Secondary CH2 refined with riding coordinates:
 C20(H20A,H20B), C14(H14A,H14B), C11(H11A,H11B), C12(H12A,H12B), C13(H13A,
 H13B), C21(H21A,H21B), C15(H15A,H15B), C16(H16A,H16B), C18(H18A,H18B),
 C17(H17A,H17B), C23A(H23A,H23B), C23B(H23C,H23D)
3.c Aromatic/amide H refined with riding coordinates:
 C2(H2), C5(H5), C8(H8), C6(H6), C19(H19), C7(H7)
3.d Idealised Me refined as rotating group:
 C25(H25A,H25B,H25C), C24A(H24A,H24B,H24C), C24B(H24D,H24E,H24F)
3.e Idealised tetrahedral OH refined as rotating group:
 O3(H3)
;
_olex2_exptl_crystal_mounting_method 'MiTeGen loop'
_olex2_submission_special_instructions 'No special instructions were received'
_oxdiff_exptl_absorpt_empirical_details
;
Empirical correction (ABSPACK) includes:
- Absorption correction using spherical harmonics
- Frame scaling
;
_oxdiff_exptl_absorpt_empirical_full_max 1.996
_oxdiff_exptl_absorpt_empirical_full_min 0.603

loop_
_space_group_symop_operation_xyz
'x, y, z'
'-x, y, -z+1/2'
'x+1/2, y+1/2, z'
'-x+1/2, y+1/2, -z+1/2'
'-x, -y, -z'
'x, -y, z-1/2'
'-x+1/2, -y+1/2, -z'
'x+1/2, -y+1/2, z-1/2'

loop_
_atom_site_label
_atom_site_type_symbol
_atom_site_fract_x
_atom_site_fract_y
_atom_site_fract_z
_atom_site_U_iso_or_equiv
_atom_site_adp_type
_atom_site_occupancy
_atom_site_site_symmetry_order
_atom_site_calc_flag
_atom_site_refinement_flags_posn
_atom_site_refinement_flags_adp
_atom_site_refinement_flags_occupancy
_atom_site_disorder_assembly
_atom_site_disorder_group
O3 O 0.63107(12) 1.1358(3) 0.61311(13) 0.0978(9) Uani 1 1 d . . . . .
H3 H 0.647397 1.088022 0.642089 0.147 Uiso 1 1 calc R U . . .
N1 N 0.18591(12) 0.4893(3) 0.72736(12) 0.0720(8) Uani 1 1 d . . . . .
O2 O 0.09547(13) 0.0254(4) 0.63817(15) 0.1156(11) Uani 1 1 d . . . . .
O1 O 0.11036(15) 0.1350(4) 0.54208(14) 0.1399(15) Uani 1 1 d . . . . .
C1 C 0.22489(15) 0.4019(4) 0.72855(15) 0.0687(9) Uani 1 1 d . . . . .
C2 C 0.25264(14) 0.3583(4) 0.79315(15) 0.0699(9) Uani 1 1 d . . . . .
H2 H 0.279973 0.295589 0.791871 0.084 Uiso 1 1 calc R U . . .
C9 C 0.17087(15) 0.5402(4) 0.79112(16) 0.0703(9) Uani 1 1 d . . . . .
C4 C 0.19715(15) 0.5013(4) 0.85707(15) 0.0696(10) Uani 1 1 d . . . . .
C20 C 0.19420(15) 0.2875(4) 0.61348(16) 0.0759(10) Uani 1 1 d . . . . .
H20A H 0.168361 0.354928 0.598284 0.091 Uiso 1 1 calc R U . . .
H20B H 0.208447 0.250367 0.571086 0.091 Uiso 1 1 calc R U . . .
C3 C 0.23924(15) 0.4083(4) 0.85702(15) 0.0705(10) Uani 1 1 d . . . . .
C14 C 0.39472(15) 0.6853(4) 0.65343(17) 0.0797(11) Uani 1 1 d . . . . .
H14A H 0.376459 0.741337 0.685794 0.096 Uiso 1 1 calc R U . . .
H14B H 0.419173 0.628580 0.681728 0.096 Uiso 1 1 calc R U . . .
C11 C 0.27132(15) 0.4505(4) 0.61732(16) 0.0778(11) Uani 1 1 d . . . . .
H11A H 0.286016 0.410067 0.576115 0.093 Uiso 1 1 calc R U . . .
H11B H 0.244110 0.513456 0.599990 0.093 Uiso 1 1 calc R U . . .
C10 C 0.24240(15) 0.3488(4) 0.65836(15) 0.0722(10) Uani 1 1 d . . . . .
H10 H 0.269356 0.280286 0.669722 0.087 Uiso 1 1 calc R U . . .
C12 C 0.31769(15) 0.5208(4) 0.65792(16) 0.0764(10) Uani 1 1 d . . . . .
H12A H 0.341826 0.457961 0.682113 0.092 Uiso 1 1 calc R U . . .
H12B H 0.302218 0.574066 0.694005 0.092 Uiso 1 1 calc R U . . .
C13 C 0.35180(15) 0.6052(4) 0.61201(17) 0.0827(11) Uani 1 1 d . . . . .
H13A H 0.370192 0.550768 0.578960 0.099 Uiso 1 1 calc R U . . .
H13B H 0.327191 0.662366 0.584282 0.099 Uiso 1 1 calc R U . . .
C22 C 0.12069(17) 0.1160(5) 0.60375(19) 0.0872(12) Uani 1 1 d . . . . .
C21 C 0.16367(16) 0.1857(4) 0.65051(17) 0.0800(11) Uani 1 1 d . . . . .
H21A H 0.145787 0.224909 0.689744 0.096 Uiso 1 1 calc R U . . .
H21B H 0.190066 0.123162 0.670438 0.096 Uiso 1 1 calc R U . . .
C5 C 0.17995(17) 0.5608(4) 0.91980(17) 0.0819(11) Uani 1 1 d . . . . .
H5 H 0.196631 0.537100 0.963714 0.098 Uiso 1 1 calc R U . . .
C8 C 0.12955(16) 0.6329(4) 0.79016(18) 0.0838(11) Uani 1 1 d . . . . .
H8 H 0.112207 0.657564 0.746792 0.101 Uiso 1 1 calc R U . . .
C25 C 0.27076(16) 0.3661(4) 0.92562(16) 0.0862(12) Uani 1 1 d . . . . .
H25A H 0.295834 0.297959 0.915515 0.129 Uiso 1 1 calc R U . . .
H25B H 0.245144 0.335976 0.958683 0.129 Uiso 1 1 calc R U . . .
H25C H 0.291171 0.437922 0.945928 0.129 Uiso 1 1 calc R U . . .
C6 C 0.13978(18) 0.6513(5) 0.91687(19) 0.0910(13) Uani 1 1 d . . . . .
H6 H 0.129216 0.689166 0.958643 0.109 Uiso 1 1 calc R U . . .
C19 C 0.58655(16) 1.0689(4) 0.57849(19) 0.0919(13) Uani 1 1 d . . . . .
H19 H 0.578880 1.068362 0.529458 0.110 Uiso 1 1 calc R U . . .
C7 C 0.11380(16) 0.6886(5) 0.8510(2) 0.0923(13) Uani 1 1 d . . . . .
H7 H 0.086125 0.750796 0.849146 0.111 Uiso 1 1 calc R U . . .
C15 C 0.42835(16) 0.7658(4) 0.60612(19) 0.0922(13) Uani 1 1 d . . . . .
H15A H 0.444819 0.709742 0.572115 0.111 Uiso 1 1 calc R U . . .
H15B H 0.403907 0.824987 0.579545 0.111 Uiso 1 1 calc R U . . .
C16 C 0.47337(16) 0.8419(5) 0.64518(19) 0.0941(13) Uani 1 1 d . . . . .
H16A H 0.497996 0.783083 0.671771 0.113 Uiso 1 1 calc R U . . .
H16B H 0.457085 0.898628 0.679004 0.113 Uiso 1 1 calc R U . . .
C18 C 0.55233(18) 0.9971(5) 0.6313(2) 0.1008(14) Uani 1 1 d . . . . .
H18A H 0.576176 0.938942 0.659565 0.121 Uiso 1 1 calc R U . . .
H18B H 0.537023 1.058735 0.663419 0.121 Uiso 1 1 calc R U . . .
C17 C 0.50700(18) 0.9228(5) 0.5950(2) 0.1010(14) Uani 1 1 d . . . . .
H17A H 0.522404 0.865769 0.560613 0.121 Uiso 1 1 calc R U . . .
H17B H 0.482248 0.982121 0.569077 0.121 Uiso 1 1 calc R U . . .
C23A C 0.0523(7) -0.0351(12) 0.5935(8) 0.119(5) Uani 0.65 1 d . . P A 2
H23A H 0.067432 -0.083455 0.555223 0.142 Uiso 0.65 1 calc R U P A 2
H23B H 0.026292 0.028202 0.573370 0.142 Uiso 0.65 1 calc R U P A 2
C24A C 0.0244(5) -0.1259(11) 0.6462(7) 0.150(5) Uani 0.65 1 d . . P A 2
H24A H -0.009193 -0.159769 0.623811 0.225 Uiso 0.65 1 calc R U P A 2
H24B H 0.016276 -0.078457 0.687991 0.225 Uiso 0.65 1 calc R U P A 2
H24C H 0.049011 -0.195715 0.659308 0.225 Uiso 0.65 1 calc R U P A 2
C24B C 0.0091(8) -0.055(3) 0.6082(12) 0.138(7) Uani 0.35 1 d . . P A 1
H24D H -0.016409 -0.112217 0.583027 0.207 Uiso 0.35 1 calc R U P A 1
H24E H 0.002860 0.031511 0.591480 0.207 Uiso 0.35 1 calc R U P A 1
H24F H 0.003635 -0.058958 0.658216 0.207 Uiso 0.35 1 calc R U P A 1
C23B C 0.0637(14) -0.092(2) 0.5964(13) 0.108(9) Uani 0.35 1 d . . P A 1
H23C H 0.070457 -0.093447 0.546158 0.130 Uiso 0.35 1 calc R U P A 1
H23D H 0.073119 -0.175309 0.617498 0.130 Uiso 0.35 1 calc R U P A 1

loop_
_atom_site_aniso_label
_atom_site_aniso_U_11
_atom_site_aniso_U_22
_atom_site_aniso_U_33
_atom_site_aniso_U_23
_atom_site_aniso_U_13
_atom_site_aniso_U_12
O3 0.096(2) 0.129(2) 0.0655(16) 0.0216(16) -0.0172(13) -0.0185(18)
N1 0.0792(19) 0.098(2) 0.0377(13) -0.0008(14) -0.0071(12) -0.0008(18)
O2 0.125(3) 0.148(3) 0.0723(17) 0.0052(19) -0.0083(16) -0.055(2)
O1 0.169(3) 0.186(4) 0.0594(17) 0.015(2) -0.0336(18) -0.069(3)
C1 0.078(2) 0.087(3) 0.0400(16) -0.0008(16) -0.0046(15) -0.007(2)
C2 0.078(2) 0.087(3) 0.0435(16) -0.0017(17) -0.0059(15) 0.000(2)
C9 0.074(2) 0.091(3) 0.0441(17) -0.0006(17) -0.0045(15) 0.000(2)
C4 0.083(2) 0.086(3) 0.0397(16) -0.0014(16) -0.0005(15) -0.005(2)
C20 0.091(3) 0.095(3) 0.0406(16) -0.0048(18) -0.0062(16) 0.000(2)
C3 0.088(2) 0.084(3) 0.0385(16) 0.0034(16) -0.0056(15) -0.007(2)
C14 0.076(2) 0.112(3) 0.0507(18) 0.014(2) 0.0011(16) -0.003(2)
C11 0.091(3) 0.101(3) 0.0403(16) -0.0034(18) -0.0024(16) -0.002(2)
C10 0.083(2) 0.094(3) 0.0390(15) -0.0038(17) -0.0038(15) 0.003(2)
C12 0.087(2) 0.097(3) 0.0451(17) 0.0016(18) 0.0015(16) -0.002(2)
C13 0.082(2) 0.116(3) 0.0491(18) 0.002(2) -0.0031(17) -0.005(2)
C22 0.096(3) 0.112(3) 0.053(2) -0.007(2) -0.0072(19) -0.010(3)
C21 0.092(3) 0.101(3) 0.0454(17) -0.0054(19) -0.0072(17) -0.004(2)
C5 0.098(3) 0.104(3) 0.0431(17) -0.0059(19) -0.0005(18) -0.004(3)
C8 0.086(3) 0.110(3) 0.054(2) -0.003(2) -0.0076(18) 0.005(2)
C25 0.108(3) 0.108(3) 0.0399(17) 0.0062(19) -0.0120(17) 0.004(3)
C6 0.099(3) 0.122(4) 0.053(2) -0.013(2) 0.010(2) 0.002(3)
C19 0.085(3) 0.128(4) 0.061(2) 0.022(2) -0.0129(19) -0.035(3)
C7 0.079(3) 0.121(4) 0.076(3) -0.008(2) 0.002(2) 0.010(2)
C15 0.088(3) 0.126(4) 0.061(2) 0.012(2) -0.0044(19) -0.017(3)
C16 0.090(3) 0.131(4) 0.060(2) 0.018(2) -0.0089(19) -0.025(3)
C18 0.101(3) 0.132(4) 0.066(2) 0.007(2) -0.014(2) -0.021(3)
C17 0.105(3) 0.130(4) 0.065(2) 0.013(2) -0.019(2) -0.019(3)
C23A 0.109(10) 0.106(11) 0.138(10) -0.032(9) -0.010(7) -0.049(8)
C24A 0.112(8) 0.147(11) 0.190(13) 0.023(8) 0.012(8) -0.048(7)
C24B 0.072(11) 0.19(2) 0.16(2) -0.014(15) 0.021(11) -0.023(14)
C23B 0.16(2) 0.087(16) 0.076(9) 0.018(11) 0.010(10) -0.008(15)

loop_
_atom_type_symbol
_atom_type_description
_atom_type_scat_dispersion_real
_atom_type_scat_dispersion_imag
_atom_type_scat_source
C C 0.0181 0.0091 'International Tables Vol C Tables 4.2.6.8 and 6.1.1.4'
H H 0.0000 0.0000 'International Tables Vol C Tables 4.2.6.8 and 6.1.1.4'
N N 0.0311 0.0180 'International Tables Vol C Tables 4.2.6.8 and 6.1.1.4'
O O 0.0492 0.0322 'International Tables Vol C Tables 4.2.6.8 and 6.1.1.4'

loop_
_exptl_crystal_face_index_h
_exptl_crystal_face_index_k
_exptl_crystal_face_index_l
_exptl_crystal_face_perp_dist
-2 0 -12 0.0562
2 1 12 0.0019
0 -7 1 0.0791
16 0 -3 0.0471
-16 0 3 0.0320
2 7 -2 0.0842

loop_
_geom_angle_atom_site_label_1
_geom_angle_atom_site_label_2
_geom_angle_atom_site_label_3
_geom_angle
_geom_angle_site_symmetry_1
_geom_angle_site_symmetry_3
_geom_angle_publ_flag
C19 O3 H3 109.5 . . ?
C1 N1 C9 118.7(3) . . ?
C22 O2 C23A 111.5(6) . . ?
C22 O2 C23B 121.4(9) . . ?
N1 C1 C2 122.4(3) . . ?
N1 C1 C10 118.6(3) . . ?
C2 C1 C10 119.0(3) . . ?
C1 C2 H2 119.9 . . ?
C3 C2 C1 120.3(3) . . ?
C3 C2 H2 119.9 . . ?
N1 C9 C4 121.6(3) . . ?
N1 C9 C8 118.9(3) . . ?
C8 C9 C4 119.5(3) . . ?
C9 C4 C5 117.8(4) . . ?
C3 C4 C9 118.7(3) . . ?
C3 C4 C5 123.5(3) . . ?
H20A C20 H20B 107.5 . . ?
C10 C20 H20A 108.6 . . ?
C10 C20 H20B 108.6 . . ?
C21 C20 H20A 108.6 . . ?
C21 C20 H20B 108.6 . . ?
C21 C20 C10 114.8(3) . . ?
C2 C3 C4 118.4(3) . . ?
C2 C3 C25 120.2(3) . . ?
C4 C3 C25 121.5(3) . . ?
H14A C14 H14B 107.8 . . ?
C13 C14 H14A 109.1 . . ?
C13 C14 H14B 109.1 . . ?
C15 C14 H14A 109.1 . . ?
C15 C14 H14B 109.1 . . ?
C15 C14 C13 112.5(3) . . ?
H11A C11 H11B 107.4 . . ?
C10 C11 H11A 108.3 . . ?
C10 C11 H11B 108.3 . . ?
C12 C11 H11A 108.3 . . ?
C12 C11 H11B 108.3 . . ?
C12 C11 C10 115.8(3) . . ?
C1 C10 C20 112.6(3) . . ?
C1 C10 H10 107.1 . . ?
C20 C10 H10 107.1 . . ?
C11 C10 C1 111.0(3) . . ?
C11 C10 C20 111.8(3) . . ?
C11 C10 H10 107.1 . . ?
C11 C12 H12A 108.7 . . ?
C11 C12 H12B 108.7 . . ?
C11 C12 C13 114.1(3) . . ?
H12A C12 H12B 107.6 . . ?
C13 C12 H12A 108.7 . . ?
C13 C12 H12B 108.7 . . ?
C14 C13 C12 114.1(3) . . ?
C14 C13 H13A 108.7 . . ?
C14 C13 H13B 108.7 . . ?
C12 C13 H13A 108.7 . . ?
C12 C13 H13B 108.7 . . ?
H13A C13 H13B 107.6 . . ?
O2 C22 C21 112.4(3) . . ?
O1 C22 O2 121.6(4) . . ?
O1 C22 C21 125.9(4) . . ?
C20 C21 C22 114.4(3) . . ?
C20 C21 H21A 108.7 . . ?
C20 C21 H21B 108.7 . . ?
C22 C21 H21A 108.7 . . ?
C22 C21 H21B 108.7 . . ?
H21A C21 H21B 107.6 . . ?
C4 C5 H5 119.4 . . ?
C6 C5 C4 121.2(3) . . ?
C6 C5 H5 119.4 . . ?
C9 C8 H8 119.2 . . ?
C7 C8 C9 121.7(3) . . ?
C7 C8 H8 119.2 . . ?
C3 C25 H25A 109.5 . . ?
C3 C25 H25B 109.5 . . ?
C3 C25 H25C 109.5 . . ?
H25A C25 H25B 109.5 . . ?
H25A C25 H25C 109.5 . . ?
H25B C25 H25C 109.5 . . ?
C5 C6 H6 119.8 . . ?
C5 C6 C7 120.5(4) . . ?
C7 C6 H6 119.8 . . ?
O3 C19 H19 124.1 . . ?
O3 C19 C18 111.8(3) . . ?
C18 C19 H19 124.1 . . ?
C8 C7 C6 119.4(4) . . ?
C8 C7 H7 120.3 . . ?
C6 C7 H7 120.3 . . ?
C14 C15 H15A 108.7 . . ?
C14 C15 H15B 108.7 . . ?
H15A C15 H15B 107.6 . . ?
C16 C15 C14 114.1(3) . . ?
C16 C15 H15A 108.7 . . ?
C16 C15 H15B 108.7 . . ?
C15 C16 H16A 109.1 . . ?
C15 C16 H16B 109.1 . . ?
C15 C16 C17 112.6(3) . . ?
H16A C16 H16B 107.8 . . ?
C17 C16 H16A 109.1 . . ?
C17 C16 H16B 109.1 . . ?
C19 C18 H18A 109.2 . . ?
C19 C18 H18B 109.2 . . ?
H18A C18 H18B 107.9 . . ?
C17 C18 C19 111.9(3) . . ?
C17 C18 H18A 109.2 . . ?
C17 C18 H18B 109.2 . . ?
C16 C17 H17A 108.7 . . ?
C16 C17 H17B 108.7 . . ?
C18 C17 C16 114.2(3) . . ?
C18 C17 H17A 108.7 . . ?
C18 C17 H17B 108.7 . . ?
H17A C17 H17B 107.6 . . ?
O2 C23A H23A 111.2 . . ?
O2 C23A H23B 111.2 . . ?
O2 C23A C24A 102.7(10) . . ?
H23A C23A H23B 109.1 . . ?
C24A C23A H23A 111.2 . . ?
C24A C23A H23B 111.2 . . ?
C23A C24A H24A 109.5 . . ?
C23A C24A H24B 109.5 . . ?
C23A C24A H24C 109.5 . . ?
H24A C24A H24B 109.5 . . ?
H24A C24A H24C 109.5 . . ?
H24B C24A H24C 109.5 . . ?
H24D C24B H24E 109.5 . . ?
H24D C24B H24F 109.5 . . ?
H24E C24B H24F 109.5 . . ?
C23B C24B H24D 109.5 . . ?
C23B C24B H24E 109.5 . . ?
C23B C24B H24F 109.5 . . ?
O2 C23B H23C 112.2 . . ?
O2 C23B H23D 112.2 . . ?
C24B C23B O2 98.0(18) . . ?
C24B C23B H23C 112.2 . . ?
C24B C23B H23D 112.2 . . ?
H23C C23B H23D 109.8 . . ?

loop_
_geom_bond_atom_site_label_1
_geom_bond_atom_site_label_2
_geom_bond_distance
_geom_bond_site_symmetry_2
_geom_bond_publ_flag
O3 H3 0.8200 . ?
O3 C19 1.408(4) . ?
N1 C1 1.310(4) . ?
N1 C9 1.382(4) . ?
O2 C22 1.315(5) . ?
O2 C23A 1.444(14) . ?
O2 C23B 1.62(3) . ?
O1 C22 1.189(4) . ?
C1 C2 1.426(4) . ?
C1 C10 1.518(4) . ?
C2 H2 0.9300 . ?
C2 C3 1.368(4) . ?
C9 C4 1.417(4) . ?
C9 C8 1.389(5) . ?
C4 C3 1.405(5) . ?
C4 C5 1.419(5) . ?
C20 H20A 0.9700 . ?
C20 H20B 0.9700 . ?
C20 C10 1.536(4) . ?
C20 C21 1.489(5) . ?
C3 C25 1.522(4) . ?
C14 H14A 0.9700 . ?
C14 H14B 0.9700 . ?
C14 C13 1.509(5) . ?
C14 C15 1.500(5) . ?
C11 H11A 0.9700 . ?
C11 H11B 0.9700 . ?
C11 C10 1.508(5) . ?
C11 C12 1.507(5) . ?
C10 H10 0.9800 . ?
C12 H12A 0.9700 . ?
C12 H12B 0.9700 . ?
C12 C13 1.513(5) . ?
C13 H13A 0.9700 . ?
C13 H13B 0.9700 . ?
C22 C21 1.505(5) . ?
C21 H21A 0.9700 . ?
C21 H21B 0.9700 . ?
C5 H5 0.9300 . ?
C5 C6 1.352(5) . ?
C8 H8 0.9300 . ?
C8 C7 1.360(5) . ?
C25 H25A 0.9600 . ?
C25 H25B 0.9600 . ?
C25 H25C 0.9600 . ?
C6 H6 0.9300 . ?
C6 C7 1.409(5) . ?
C19 H19 0.9300 . ?
C19 C18 1.530(5) . ?
C7 H7 0.9300 . ?
C15 H15A 0.9700 . ?
C15 H15B 0.9700 . ?
C15 C16 1.501(5) . ?
C16 H16A 0.9700 . ?
C16 H16B 0.9700 . ?
C16 C17 1.537(5) . ?
C18 H18A 0.9700 . ?
C18 H18B 0.9700 . ?
C18 C17 1.474(5) . ?
C17 H17A 0.9700 . ?
C17 H17B 0.9700 . ?
C23A H23A 0.9700 . ?
C23A H23B 0.9700 . ?
C23A C24A 1.554(17) . ?
C24A H24A 0.9600 . ?
C24A H24B 0.9600 . ?
C24A H24C 0.9600 . ?
C24B H24D 0.9600 . ?
C24B H24E 0.9600 . ?
C24B H24F 0.9600 . ?
C24B C23B 1.41(3) . ?
C23B H23C 0.9700 . ?
C23B H23D 0.9700 . ?

loop_
_geom_torsion_atom_site_label_1
_geom_torsion_atom_site_label_2
_geom_torsion_atom_site_label_3
_geom_torsion_atom_site_label_4
_geom_torsion
_geom_torsion_site_symmetry_1
_geom_torsion_site_symmetry_2
_geom_torsion_site_symmetry_3
_geom_torsion_site_symmetry_4
_geom_torsion_publ_flag
O3 C19 C18 C17 -177.7(4) . . . . ?
N1 C1 C2 C3 -0.4(6) . . . . ?
N1 C1 C10 C20 -58.0(5) . . . . ?
N1 C1 C10 C11 68.1(4) . . . . ?
N1 C9 C4 C3 -0.4(6) . . . . ?
N1 C9 C4 C5 178.5(3) . . . . ?
N1 C9 C8 C7 -178.5(4) . . . . ?
O2 C22 C21 C20 178.8(4) . . . . ?
O1 C22 C21 C20 0.8(7) . . . . ?
C1 N1 C9 C4 1.0(5) . . . . ?
C1 N1 C9 C8 -180.0(4) . . . . ?
C1 C2 C3 C4 1.0(5) . . . . ?
C1 C2 C3 C25 -177.1(3) . . . . ?
C2 C1 C10 C20 124.1(4) . . . . ?
C2 C1 C10 C11 -109.8(4) . . . . ?
C9 N1 C1 C2 -0.6(5) . . . . ?
C9 N1 C1 C10 -178.4(3) . . . . ?
C9 C4 C3 C2 -0.6(5) . . . . ?
C9 C4 C3 C25 177.5(3) . . . . ?
C9 C4 C5 C6 0.1(6) . . . . ?
C9 C8 C7 C6 -0.2(7) . . . . ?
C4 C9 C8 C7 0.5(6) . . . . ?
C4 C5 C6 C7 0.2(7) . . . . ?
C3 C4 C5 C6 179.0(4) . . . . ?
C14 C15 C16 C17 179.8(4) . . . . ?
C11 C12 C13 C14 174.5(3) . . . . ?
C10 C1 C2 C3 177.4(3) . . . . ?
C10 C20 C21 C22 -173.5(3) . . . . ?
C10 C11 C12 C13 170.1(3) . . . . ?
C12 C11 C10 C1 50.8(4) . . . . ?
C12 C11 C10 C20 177.3(3) . . . . ?
C13 C14 C15 C16 -177.1(4) . . . . ?
C22 O2 C23A C24A -174.0(8) . . . . ?
C22 O2 C23B C24B -109.4(16) . . . . ?
C21 C20 C10 C1 -54.4(5) . . . . ?
C21 C20 C10 C11 179.9(3) . . . . ?
C5 C4 C3 C2 -179.5(4) . . . . ?
C5 C4 C3 C25 -1.4(6) . . . . ?
C5 C6 C7 C8 -0.1(7) . . . . ?
C8 C9 C4 C3 -179.4(4) . . . . ?
C8 C9 C4 C5 -0.5(5) . . . . ?
C19 C18 C17 C16 176.4(4) . . . . ?
C15 C14 C13 C12 179.0(4) . . . . ?
C15 C16 C17 C18 -178.9(4) . . . . ?
C23A O2 C22 O1 -5.2(10) . . . . ?
C23A O2 C22 C21 176.7(8) . . . . ?
C23B O2 C22 O1 19.1(14) . . . . ?
C23B O2 C22 C21 -159.0(12) . . . . ?

loop_
_exptl_oxdiff_crystal_face_indexfrac_h
_exptl_oxdiff_crystal_face_indexfrac_k
_exptl_oxdiff_crystal_face_indexfrac_l
_exptl_oxdiff_crystal_face_x
_exptl_oxdiff_crystal_face_y
_exptl_oxdiff_crystal_face_z
-2.2585 -0.2935 -11.9437 0.7231 -0.6867 -0.0754
2.3894 0.7362 11.8608 -0.7250 0.6887 0.0089
-0.1224 -6.6832 1.4927 0.0735 0.0809 0.9940
15.5646 -0.1731 -2.6259 0.6847 0.7204 -0.1102
-15.5643 0.1886 2.6224 -0.6849 -0.7206 0.1079
1.8346 6.6121 -1.9053 0.0114 -0.0074 -0.9999
